data_4308046
loop_
_publ_author_name
'Dong Guo'
'James K. McCusker'

_publ_contact_author_address
;
Department of Chemistry
Michigan State University
East Lansing, MI 48824
USA
;
_publ_contact_author_email jkm@cem.msu.edu
_publ_contact_author_fax '(517) 353-1793'
_publ_contact_author_name 'Dr. James K. McCusker'
_publ_contact_author_phone '(517) 355-9715 ext.106'
_publ_section_title
;
Spin Exchange Effects on the Physicochemical Properties of
Tetraoxolene-Bridged Bimetallic Complexes
;
_journal_name_full 'Inorganic Chemistry'
_journal_page_first 3257
_journal_page_last 3274
_journal_paper_doi 10.1021/ic070005y
_journal_volume 46
_journal_year 2007
_chemical_formula_sum 'C68 H84 B2 Cl2 Cr Ga N8 O6'
_chemical_formula_weight 1323.67
_chemical_name_systematic
; 
 ? 
;
_space_group_IT_number 14
_symmetry_cell_setting monoclinic
_symmetry_space_group_name_Hall '-P 2yn'
_symmetry_space_group_name_H-M 'P 1 21/n 1'
_atom_sites_solution_hydrogens geom
_atom_sites_solution_primary direct
_atom_sites_solution_secondary difmap
_audit_creation_method SHELXL-97
_cell_angle_alpha 90.00
_cell_angle_beta 96.149(7)
_cell_angle_gamma 90.00
_cell_formula_units_Z 2
_cell_length_a 13.646(6)
_cell_length_b 9.668(4)
_cell_length_c 25.117(10)
_cell_measurement_reflns_used 888
_cell_measurement_temperature 173(2)
_cell_measurement_theta_max 25.440
_cell_measurement_theta_min 2.665
_cell_volume 3295(2)
_computing_cell_refinement 'Bruker SMART'
_computing_data_collection 'Bruker SMART'
_computing_data_reduction 'Bruker SAINT'
_computing_molecular_graphics 'Bruker SHELXTL'
_computing_publication_material 'Bruker SHELXTL'
_computing_structure_refinement 'Bruker SHELXTL'
_computing_structure_solution 'Bruker SHELXTL'
_diffrn_ambient_temperature 173(2)
_diffrn_measured_fraction_theta_full 0.999
_diffrn_measured_fraction_theta_max 0.999
_diffrn_measurement_device_type 'CCD area detector'
_diffrn_measurement_method 'phi and omega scans'
_diffrn_radiation_monochromator graphite
_diffrn_radiation_source 'sealed tube'
_diffrn_radiation_type MoK\a
_diffrn_radiation_wavelength 0.71073
_diffrn_reflns_av_R_equivalents 0.1154
_diffrn_reflns_av_sigmaI/netI 0.0822
_diffrn_reflns_limit_h_max 16
_diffrn_reflns_limit_h_min -16
_diffrn_reflns_limit_k_max 11
_diffrn_reflns_limit_k_min -11
_diffrn_reflns_limit_l_max 29
_diffrn_reflns_limit_l_min -29
_diffrn_reflns_number 31578
_diffrn_reflns_theta_full 25.00
_diffrn_reflns_theta_max 25.00
_diffrn_reflns_theta_min 1.63
_exptl_absorpt_coefficient_mu 0.712
_exptl_absorpt_correction_T_max 0.898
_exptl_absorpt_correction_T_min 0.748
_exptl_absorpt_correction_type empirical
_exptl_absorpt_process_details PSI-scan
_exptl_crystal_colour green
_exptl_crystal_density_diffrn 1.334
_exptl_crystal_density_method 'not measured'
_exptl_crystal_description block
_exptl_crystal_F_000 1390
_exptl_crystal_size_max 0.40
_exptl_crystal_size_mid 0.30
_exptl_crystal_size_min 0.15
_refine_diff_density_max 0.424
_refine_diff_density_min -0.475
_refine_diff_density_rms 0.065
_refine_ls_extinction_coef 0.0041(4)
_refine_ls_extinction_expression Fc^*^=kFc[1+0.001xFc^2^\l^3^/sin(2\q)]^-1/4^
_refine_ls_extinction_method SHELXL
_refine_ls_goodness_of_fit_ref 0.970
_refine_ls_hydrogen_treatment mixed
_refine_ls_matrix_type full
_refine_ls_number_parameters 399
_refine_ls_number_reflns 5801
_refine_ls_number_restraints 0
_refine_ls_restrained_S_all 0.970
_refine_ls_R_factor_all 0.0767
_refine_ls_R_factor_gt 0.0426
_refine_ls_shift/su_max 0.002
_refine_ls_shift/su_mean 0.000
_refine_ls_structure_factor_coef Fsqd
_refine_ls_weighting_details 'calc w=1/[\s^2^(Fo^2^)+(0.0359P)^2^+0.0000P] where P=(Fo^2^+2Fc^2^)/3'
_refine_ls_weighting_scheme calc
_refine_ls_wR_factor_gt 0.0844
_refine_ls_wR_factor_ref 0.0906
_reflns_number_gt 3852
_reflns_number_total 5801
_reflns_threshold_expression >2sigma(I)
_cod_data_source_file ic070005ysi20070102_112159_2.cif
_cod_data_source_block complex_3
_cod_depositor_comments
;
The following automatic conversions were performed:
'_symmetry_cell_setting' value 'Monoclinic' changed to 'monoclinic'
according to '/home/saulius/struct/CIF-dictionaries/cif_core.dic'
dictionary named 'cif_core.dic' version 2.4.1 from 2010-06-29.

Automatic conversion script
Id: cif_fix_enum 1527 2010-12-29 10:47:43Z saulius 
;
_cod_original_cell_volume 3294(2)
_cod_database_code 4308046

loop_
_symmetry_equiv_pos_as_xyz
'x, y, z'
'-x+1/2, y+1/2, -z+1/2'
'-x, -y, -z'
'x-1/2, -y-1/2, z-1/2'

loop_
_atom_site_label
_atom_site_type_symbol
_atom_site_fract_x
_atom_site_fract_y
_atom_site_fract_z
_atom_site_U_iso_or_equiv
_atom_site_adp_type
_atom_site_occupancy
_atom_site_symmetry_multiplicity
_atom_site_calc_flag
_atom_site_refinement_flags
_atom_site_disorder_assembly
_atom_site_disorder_group
Ga1 Ga 0.60981(3) 1.82979(4) -0.552793(14) 0.02374(13) Uani 0.50 1 d P . .
Cr1 Cr 0.60981(3) 1.82979(4) -0.552793(14) 0.02374(13) Uani 0.50 1 d P . .
Cl1 Cl 0.44461(6) 1.66005(7) -0.39922(3) 0.03282(19) Uani 1 1 d . . .
O1 O 0.53962(13) 1.78020(18) -0.49235(7) 0.0255(5) Uani 1 1 d . . .
O2 O 0.59152(14) 1.64146(17) -0.57640(7) 0.0260(5) Uani 1 1 d . . .
N1 N 0.63302(16) 2.0302(2) -0.52498(9) 0.0268(6) Uani 1 1 d . . .
H1C H 0.6441 2.0285 -0.4890 0.032 Uiso 1 1 d R . .
H1D H 0.5859 2.0951 -0.5316 0.032 Uiso 1 1 d R . .
N2 N 0.49214(16) 1.8805(2) -0.60895(9) 0.0274(6) Uani 1 1 d . . .
H2C H 0.4643 1.8005 -0.6210 0.033 Uiso 1 1 d R . .
H2D H 0.4462 1.9432 -0.6023 0.033 Uiso 1 1 d R . .
N3 N 0.75138(18) 1.7642(2) -0.51561(9) 0.0368(7) Uani 1 1 d . . .
H3C H 0.7449 1.6721 -0.5121 0.044 Uiso 1 1 d R . .
H3D H 0.7722 1.8123 -0.4859 0.044 Uiso 1 1 d R . .
N4 N 0.69552(16) 1.8926(2) -0.61239(9) 0.0242(5) Uani 1 1 d . . .
C3 C 0.5301(2) 1.9420(3) -0.65719(11) 0.0297(7) Uani 1 1 d . . .
H1A H 0.5362 2.0414 -0.6530 0.036 Uiso 1 1 calc R . .
H1B H 0.4845 1.9232 -0.6887 0.036 Uiso 1 1 calc R . .
C4 C 0.6297(2) 1.8792(3) -0.66376(11) 0.0281(7) Uani 1 1 d . . .
H2A H 0.6219 1.7823 -0.6734 0.034 Uiso 1 1 calc R . .
H2B H 0.6590 1.9264 -0.6922 0.034 Uiso 1 1 calc R . .
C1 C 0.7240(2) 2.0854(3) -0.54494(11) 0.0296(7) Uani 1 1 d . . .
H3A H 0.7816 2.0509 -0.5229 0.036 Uiso 1 1 calc R . .
H3B H 0.7244 2.1855 -0.5428 0.036 Uiso 1 1 calc R . .
C2 C 0.7277(2) 2.0399(3) -0.60309(11) 0.0304(7) Uani 1 1 d . . .
H4A H 0.6853 2.0998 -0.6264 0.036 Uiso 1 1 calc R . .
H4B H 0.7944 2.0503 -0.6124 0.036 Uiso 1 1 calc R . .
C5 C 0.8283(2) 1.7858(4) -0.55372(13) 0.0490(9) Uani 1 1 d . . .
H5A H 0.8643 1.8706 -0.5447 0.059 Uiso 1 1 calc R . .
H5B H 0.8748 1.7096 -0.5507 0.059 Uiso 1 1 calc R . .
C6 C 0.7796(2) 1.7943(3) -0.60965(12) 0.0388(8) Uani 1 1 d . . .
H6A H 0.8269 1.8251 -0.6333 0.047 Uiso 1 1 calc R . .
H6B H 0.7561 1.7034 -0.6214 0.047 Uiso 1 1 calc R . .
C7 C 0.47320(19) 1.5709(3) -0.45614(10) 0.0201(6) Uani 1 1 d . . .
C8 C 0.51924(19) 1.6414(3) -0.49501(10) 0.0223(6) Uani 1 1 d . . .
C9 C 0.54674(19) 1.5698(3) -0.53976(10) 0.0222(6) Uani 1 1 d . . .
B1 B 0.5317(2) 1.0586(3) -0.16134(12) 0.0250(8) Uani 1 1 d . . .
C10 C 0.6988(3) 1.2064(4) -0.26873(12) 0.0473(9) Uani 1 1 d . . .
H10A H 0.7579 1.1837 -0.2819 0.057 Uiso 1 1 calc R . .
C11 C 0.6651(2) 1.1266(3) -0.22860(11) 0.0338(8) Uani 1 1 d . . .
H11A H 0.7025 1.0510 -0.2156 0.041 Uiso 1 1 calc R . .
C12 C 0.5768(2) 1.1551(3) -0.20680(10) 0.0263(7) Uani 1 1 d . . .
C13 C 0.5247(2) 1.2701(3) -0.22907(12) 0.0350(8) Uani 1 1 d . . .
H13A H 0.4651 1.2930 -0.2165 0.042 Uiso 1 1 calc R . .
C14 C 0.5580(3) 1.3514(3) -0.26898(13) 0.0488(9) Uani 1 1 d . . .
H14A H 0.5214 1.4275 -0.2822 0.059 Uiso 1 1 calc R . .
C15 C 0.6456(3) 1.3189(4) -0.28915(13) 0.0540(10) Uani 1 1 d . . .
H15A H 0.6681 1.3724 -0.3161 0.065 Uiso 1 1 calc R . .
C16 C 0.4507(2) 1.2930(4) -0.01872(13) 0.0443(9) Uani 1 1 d . . .
H16A H 0.4356 1.3392 0.0118 0.053 Uiso 1 1 calc R . .
C17 C 0.4252(2) 1.1570(4) -0.02663(12) 0.0433(8) Uani 1 1 d . . .
H17A H 0.3924 1.1102 -0.0015 0.052 Uiso 1 1 calc R . .
C18 C 0.4484(2) 1.0891(3) -0.07231(11) 0.0362(8) Uani 1 1 d . . .
H18A H 0.4305 0.9967 -0.0769 0.043 Uiso 1 1 calc R . .
C19 C 0.4977(2) 1.1531(3) -0.11201(11) 0.0266(7) Uani 1 1 d . . .
C20 C 0.5220(2) 1.2909(3) -0.10241(12) 0.0359(8) Uani 1 1 d . . .
H20A H 0.5547 1.3387 -0.1274 0.043 Uiso 1 1 calc R . .
C21 C 0.4989(2) 1.3605(3) -0.05651(14) 0.0460(9) Uani 1 1 d . . .
H21A H 0.5163 1.4529 -0.0515 0.055 Uiso 1 1 calc R . .
C22 C 0.2621(2) 0.9388(3) -0.21948(12) 0.0372(8) Uani 1 1 d . . .
H22A H 0.1973 0.9649 -0.2164 0.045 Uiso 1 1 calc R . .
C23 C 0.2806(2) 0.8324(3) -0.25359(13) 0.0429(8) Uani 1 1 d . . .
H23A H 0.2290 0.7857 -0.2730 0.051 Uiso 1 1 calc R . .
C24 C 0.3773(2) 0.7965(3) -0.25849(12) 0.0375(8) Uani 1 1 d . . .
H24A H 0.3911 0.7248 -0.2812 0.045 Uiso 1 1 calc R . .
C25 C 0.4544(2) 0.8678(3) -0.22927(11) 0.0318(7) Uani 1 1 d . . .
H25A H 0.5189 0.8437 -0.2340 0.038 Uiso 1 1 calc R . .
C26 C 0.4389(2) 0.9742(3) -0.19312(11) 0.0269(7) Uani 1 1 d . . .
C27 C 0.3389(2) 1.0073(3) -0.18969(11) 0.0305(7) Uani 1 1 d . . .
H27A H 0.3240 1.0777 -0.1666 0.037 Uiso 1 1 calc R . .
C28 C 0.7675(2) 0.7953(3) -0.07405(12) 0.0403(9) Uani 1 1 d . . .
H28A H 0.8173 0.7428 -0.0557 0.048 Uiso 1 1 calc R . .
C29 C 0.6854(2) 0.7321(3) -0.09896(12) 0.0395(8) Uani 1 1 d . . .
H29A H 0.6792 0.6364 -0.0974 0.047 Uiso 1 1 calc R . .
C30 C 0.6103(2) 0.8112(3) -0.12682(11) 0.0311(7) Uani 1 1 d . . .
H30A H 0.5544 0.7666 -0.1429 0.037 Uiso 1 1 calc R . .
C31 C 0.6168(2) 0.9549(3) -0.13111(10) 0.0256(7) Uani 1 1 d . . .
C32 C 0.7020(2) 1.0133(3) -0.10423(11) 0.0320(7) Uani 1 1 d . . .
H32A H 0.7090 1.1090 -0.1052 0.038 Uiso 1 1 calc R . .
C33 C 0.7764(2) 0.9372(3) -0.07625(11) 0.0354(8) Uani 1 1 d . . .
H33A H 0.8316 0.9811 -0.0591 0.043 Uiso 1 1 calc R . .
O100 O 0.65822(15) 1.9113(2) -0.41281(8) 0.0405(6) Uani 1 1 d . . .
H100 H 0.6337 1.8354 -0.4250 0.061 Uiso 1 1 d R . .
C100 C 0.6930(2) 1.8718(3) -0.35851(12) 0.0483(9) Uani 1 1 d . . .
H10D H 0.7589 1.8362 -0.3574 0.058 Uiso 1 1 calc R . .
H10B H 0.6505 1.8018 -0.3465 0.058 Uiso 1 1 calc R . .
H10C H 0.6927 1.9511 -0.3355 0.058 Uiso 1 1 calc R . .

loop_
_atom_site_aniso_label
_atom_site_aniso_U_11
_atom_site_aniso_U_22
_atom_site_aniso_U_33
_atom_site_aniso_U_23
_atom_site_aniso_U_13
_atom_site_aniso_U_12
Ga1 0.0294(2) 0.0189(2) 0.0232(2) -0.00093(17) 0.00401(16) -0.00115(18)
Cr1 0.0294(2) 0.0189(2) 0.0232(2) -0.00093(17) 0.00401(16) -0.00115(18)
Cl1 0.0509(5) 0.0228(4) 0.0266(4) -0.0061(3) 0.0129(3) -0.0010(4)
O1 0.0366(12) 0.0167(10) 0.0240(11) -0.0035(8) 0.0065(9) -0.0036(9)
O2 0.0386(12) 0.0186(10) 0.0220(10) -0.0016(8) 0.0088(9) -0.0050(9)
N1 0.0323(14) 0.0227(13) 0.0266(13) -0.0032(10) 0.0079(11) -0.0001(11)
N2 0.0286(14) 0.0250(13) 0.0291(14) -0.0021(10) 0.0051(11) -0.0006(11)
N3 0.0432(17) 0.0319(15) 0.0332(15) -0.0043(12) -0.0061(13) 0.0012(13)
N4 0.0246(13) 0.0237(13) 0.0248(13) -0.0040(10) 0.0050(11) 0.0013(11)
C3 0.0326(18) 0.0293(17) 0.0261(17) 0.0030(13) -0.0013(14) -0.0027(14)
C4 0.0349(18) 0.0301(17) 0.0202(16) -0.0051(12) 0.0069(14) -0.0049(14)
C1 0.0316(18) 0.0233(16) 0.0346(18) -0.0047(13) 0.0064(14) -0.0060(14)
C2 0.0302(18) 0.0301(17) 0.0317(17) -0.0010(14) 0.0068(14) -0.0082(14)
C5 0.036(2) 0.053(2) 0.057(2) -0.0123(18) -0.0019(18) 0.0162(17)
C6 0.0350(19) 0.042(2) 0.040(2) -0.0072(15) 0.0091(16) 0.0082(15)
C7 0.0223(16) 0.0214(15) 0.0163(14) -0.0033(11) 0.0009(12) 0.0026(12)
C8 0.0247(16) 0.0167(15) 0.0244(15) -0.0042(12) -0.0021(12) -0.0004(12)
C9 0.0220(16) 0.0198(15) 0.0244(16) -0.0006(12) 0.0009(13) 0.0022(12)
B1 0.0274(19) 0.0246(18) 0.0236(18) -0.0005(14) 0.0058(15) 0.0012(15)
C10 0.047(2) 0.067(3) 0.0293(19) -0.0047(18) 0.0116(17) -0.0220(19)
C11 0.0351(19) 0.0410(19) 0.0251(17) -0.0034(14) 0.0027(15) -0.0030(15)
C12 0.0303(17) 0.0270(17) 0.0206(15) -0.0065(13) -0.0016(13) -0.0083(14)
C13 0.0380(19) 0.0298(18) 0.0369(19) 0.0055(15) 0.0020(15) -0.0047(15)
C14 0.066(3) 0.037(2) 0.040(2) 0.0131(16) -0.0088(19) -0.0135(19)
C15 0.073(3) 0.059(3) 0.0295(19) 0.0092(19) 0.0051(19) -0.039(2)
C16 0.0317(19) 0.060(3) 0.041(2) -0.0151(18) 0.0043(16) 0.0116(17)
C17 0.040(2) 0.060(2) 0.0312(19) -0.0012(17) 0.0097(15) 0.0089(18)
C18 0.045(2) 0.0337(19) 0.0309(18) 0.0017(14) 0.0089(16) 0.0026(15)
C19 0.0255(16) 0.0284(17) 0.0249(16) 0.0050(13) -0.0021(13) 0.0039(14)
C20 0.0315(18) 0.0345(19) 0.043(2) -0.0045(15) 0.0085(15) 0.0008(14)
C21 0.041(2) 0.037(2) 0.060(2) -0.0188(17) 0.0031(18) 0.0029(16)
C22 0.0307(19) 0.039(2) 0.042(2) 0.0133(16) 0.0035(16) -0.0057(15)
C23 0.048(2) 0.041(2) 0.0377(19) 0.0109(17) -0.0060(16) -0.0223(18)
C24 0.053(2) 0.0299(19) 0.0295(18) -0.0005(14) 0.0026(16) -0.0058(16)
C25 0.0357(19) 0.0317(18) 0.0278(17) 0.0032(14) 0.0027(14) -0.0017(14)
C26 0.0296(18) 0.0272(17) 0.0240(16) 0.0078(13) 0.0037(13) -0.0021(14)
C27 0.0320(19) 0.0273(17) 0.0322(17) 0.0065(14) 0.0040(14) -0.0013(14)
C28 0.040(2) 0.054(2) 0.0280(18) 0.0134(16) 0.0108(16) 0.0214(17)
C29 0.054(2) 0.0325(18) 0.0346(19) 0.0073(15) 0.0170(18) 0.0120(17)
C30 0.0375(18) 0.0307(19) 0.0260(16) 0.0026(14) 0.0069(14) 0.0038(15)
C31 0.0316(18) 0.0267(17) 0.0195(15) 0.0007(12) 0.0077(13) 0.0038(14)
C32 0.0340(19) 0.0325(18) 0.0302(17) 0.0004(14) 0.0060(15) 0.0046(15)
C33 0.0288(18) 0.047(2) 0.0305(18) 0.0037(15) 0.0039(14) 0.0032(16)
O100 0.0549(15) 0.0339(13) 0.0313(12) -0.0043(10) -0.0017(11) -0.0044(11)
C100 0.053(2) 0.053(2) 0.038(2) -0.0026(16) -0.0020(17) 0.0140(18)

loop_
_atom_type_symbol
_atom_type_description
_atom_type_scat_dispersion_real
_atom_type_scat_dispersion_imag
_atom_type_scat_source
C C 0.0033 0.0016 'International Tables Vol C Tables 4.2.6.8 and 6.1.1.4'
H H 0.0000 0.0000 'International Tables Vol C Tables 4.2.6.8 and 6.1.1.4'
B B 0.0013 0.0007 'International Tables Vol C Tables 4.2.6.8 and 6.1.1.4'
N N 0.0061 0.0033 'International Tables Vol C Tables 4.2.6.8 and 6.1.1.4'
O O 0.0106 0.0060 'International Tables Vol C Tables 4.2.6.8 and 6.1.1.4'
Cl Cl 0.1484 0.1585 'International Tables Vol C Tables 4.2.6.8 and 6.1.1.4'
Cr Cr 0.3209 0.6236 'International Tables Vol C Tables 4.2.6.8 and 6.1.1.4'
Ga Ga 0.2307 1.6083 'International Tables Vol C Tables 4.2.6.8 and 6.1.1.4'

loop_
_geom_angle_atom_site_label_1
_geom_angle_atom_site_label_2
_geom_angle_atom_site_label_3
_geom_angle
_geom_angle_site_symmetry_1
_geom_angle_site_symmetry_3
_geom_angle_publ_flag
O2 Ga1 O1 87.05(7) . . ?
O2 Ga1 N1 177.89(9) . . ?
O1 Ga1 N1 92.16(8) . . ?
O2 Ga1 N2 87.06(8) . . ?
O1 Ga1 N2 100.31(9) . . ?
N1 Ga1 N2 95.00(9) . . ?
O2 Ga1 N4 96.81(8) . . ?
O1 Ga1 N4 174.35(8) . . ?
N1 Ga1 N4 83.83(9) . . ?
N2 Ga1 N4 84.04(9) . . ?
O2 Ga1 N3 86.31(9) . . ?
O1 Ga1 N3 94.77(9) . . ?
N1 Ga1 N3 91.81(9) . . ?
N2 Ga1 N3 163.18(9) . . ?
N4 Ga1 N3 81.42(9) . . ?
C8 O1 Ga1 108.57(15) . . ?
C9 O2 Ga1 109.21(15) . . ?
C1 N1 Ga1 108.93(16) . . ?
C1 N1 H1C 106.8 . . ?
Ga1 N1 H1C 108.9 . . ?
C1 N1 H1D 107.0 . . ?
Ga1 N1 H1D 120.5 . . ?
H1C N1 H1D 103.8 . . ?
C3 N2 Ga1 109.58(16) . . ?
C3 N2 H2C 103.9 . . ?
Ga1 N2 H2C 107.0 . . ?
C3 N2 H2D 101.0 . . ?
Ga1 N2 H2D 122.4 . . ?
H2C N2 H2D 111.3 . . ?
C5 N3 Ga1 109.72(17) . . ?
C5 N3 H3C 106.3 . . ?
Ga1 N3 H3C 103.9 . . ?
C5 N3 H3D 106.0 . . ?
Ga1 N3 H3D 113.4 . . ?
H3C N3 H3D 117.2 . . ?
C6 N4 C4 111.9(2) . . ?
C6 N4 C2 112.9(2) . . ?
C4 N4 C2 110.8(2) . . ?
C6 N4 Ga1 105.67(17) . . ?
C4 N4 Ga1 105.23(16) . . ?
C2 N4 Ga1 109.97(16) . . ?
N2 C3 C4 108.8(2) . . ?
N2 C3 H1A 109.9 . . ?
C4 C3 H1A 109.9 . . ?
N2 C3 H1B 109.9 . . ?
C4 C3 H1B 109.9 . . ?
H1A C3 H1B 108.3 . . ?
N4 C4 C3 109.5(2) . . ?
N4 C4 H2A 109.8 . . ?
C3 C4 H2A 109.8 . . ?
N4 C4 H2B 109.8 . . ?
C3 C4 H2B 109.8 . . ?
H2A C4 H2B 108.2 . . ?
N1 C1 C2 109.4(2) . . ?
N1 C1 H3A 109.8 . . ?
C2 C1 H3A 109.8 . . ?
N1 C1 H3B 109.8 . . ?
C2 C1 H3B 109.8 . . ?
H3A C1 H3B 108.2 . . ?
N4 C2 C1 112.5(2) . . ?
N4 C2 H4A 109.1 . . ?
C1 C2 H4A 109.1 . . ?
N4 C2 H4B 109.1 . . ?
C1 C2 H4B 109.1 . . ?
H4A C2 H4B 107.8 . . ?
C6 C5 N3 109.6(3) . . ?
C6 C5 H5A 109.8 . . ?
N3 C5 H5A 109.8 . . ?
C6 C5 H5B 109.8 . . ?
N3 C5 H5B 109.8 . . ?
H5A C5 H5B 108.2 . . ?
N4 C6 C5 110.0(2) . . ?
N4 C6 H6A 109.7 . . ?
C5 C6 H6A 109.7 . . ?
N4 C6 H6B 109.7 . . ?
C5 C6 H6B 109.7 . . ?
H6A C6 H6B 108.2 . . ?
C9 C7 C8 121.8(2) 3_684 . ?
C9 C7 Cl1 119.0(2) 3_684 . ?
C8 C7 Cl1 119.2(2) . . ?
O1 C8 C7 123.3(2) . . ?
O1 C8 C9 116.8(2) . . ?
C7 C8 C9 119.9(2) . . ?
O2 C9 C7 123.5(2) . 3_684 ?
O2 C9 C8 118.2(2) . . ?
C7 C9 C8 118.4(2) 3_684 . ?
C26 B1 C12 105.8(2) . . ?
C26 B1 C19 112.1(2) . . ?
C12 B1 C19 111.4(2) . . ?
C26 B1 C31 112.9(2) . . ?
C12 B1 C31 111.5(2) . . ?
C19 B1 C31 103.4(2) . . ?
C15 C10 C11 120.5(3) . . ?
C15 C10 H10A 119.8 . . ?
C11 C10 H10A 119.8 . . ?
C10 C11 C12 122.7(3) . . ?
C10 C11 H11A 118.7 . . ?
C12 C11 H11A 118.7 . . ?
C13 C12 C11 114.8(3) . . ?
C13 C12 B1 121.0(3) . . ?
C11 C12 B1 124.1(3) . . ?
C14 C13 C12 123.1(3) . . ?
C14 C13 H13A 118.5 . . ?
C12 C13 H13A 118.5 . . ?
C15 C14 C13 119.9(3) . . ?
C15 C14 H14A 120.1 . . ?
C13 C14 H14A 120.1 . . ?
C10 C15 C14 119.0(3) . . ?
C10 C15 H15A 120.5 . . ?
C14 C15 H15A 120.5 . . ?
C17 C16 C21 119.2(3) . . ?
C17 C16 H16A 120.4 . . ?
C21 C16 H16A 120.4 . . ?
C16 C17 C18 119.8(3) . . ?
C16 C17 H17A 120.1 . . ?
C18 C17 H17A 120.1 . . ?
C17 C18 C19 123.2(3) . . ?
C17 C18 H18A 118.4 . . ?
C19 C18 H18A 118.4 . . ?
C20 C19 C18 115.0(3) . . ?
C20 C19 B1 125.6(2) . . ?
C18 C19 B1 119.0(3) . . ?
C19 C20 C21 122.3(3) . . ?
C19 C20 H20A 118.9 . . ?
C21 C20 H20A 118.9 . . ?
C16 C21 C20 120.4(3) . . ?
C16 C21 H21A 119.8 . . ?
C20 C21 H21A 119.8 . . ?
C23 C22 C27 120.8(3) . . ?
C23 C22 H22A 119.6 . . ?
C27 C22 H22A 119.6 . . ?
C22 C23 C24 118.9(3) . . ?
C22 C23 H23A 120.5 . . ?
C24 C23 H23A 120.5 . . ?
C23 C24 C25 120.0(3) . . ?
C23 C24 H24A 120.0 . . ?
C25 C24 H24A 120.0 . . ?
C24 C25 C26 122.9(3) . . ?
C24 C25 H25A 118.5 . . ?
C26 C25 H25A 118.5 . . ?
C25 C26 C27 114.8(3) . . ?
C25 C26 B1 121.1(2) . . ?
C27 C26 B1 123.9(3) . . ?
C22 C27 C26 122.5(3) . . ?
C22 C27 H27A 118.8 . . ?
C26 C27 H27A 118.8 . . ?
C29 C28 C33 119.8(3) . . ?
C29 C28 H28A 120.1 . . ?
C33 C28 H28A 120.1 . . ?
C28 C29 C30 120.2(3) . . ?
C28 C29 H29A 119.9 . . ?
C30 C29 H29A 119.9 . . ?
C31 C30 C29 122.1(3) . . ?
C31 C30 H30A 119.0 . . ?
C29 C30 H30A 119.0 . . ?
C30 C31 C32 114.9(3) . . ?
C30 C31 B1 126.1(3) . . ?
C32 C31 B1 118.8(3) . . ?
C33 C32 C31 123.8(3) . . ?
C33 C32 H32A 118.1 . . ?
C31 C32 H32A 118.1 . . ?
C28 C33 C32 119.2(3) . . ?
C28 C33 H33A 120.4 . . ?
C32 C33 H33A 120.4 . . ?
C100 O100 H100 100.8 . . ?
O100 C100 H10D 109.5 . . ?
O100 C100 H10B 109.5 . . ?
H10D C100 H10B 109.5 . . ?
O100 C100 H10C 109.5 . . ?
H10D C100 H10C 109.5 . . ?
H10B C100 H10C 109.5 . . ?

loop_
_geom_bond_atom_site_label_1
_geom_bond_atom_site_label_2
_geom_bond_distance
_geom_bond_site_symmetry_2
_geom_bond_publ_flag
Ga1 O2 1.9228(18) . ?
Ga1 O1 1.9400(19) . ?
Ga1 N1 2.073(2) . ?
Ga1 N2 2.079(2) . ?
Ga1 N4 2.086(2) . ?
Ga1 N3 2.149(2) . ?
Cl1 C7 1.749(3) . ?
O1 C8 1.370(3) . ?
O2 C9 1.349(3) . ?
N1 C1 1.487(3) . ?
N1 H1C 0.9003 . ?
N1 H1D 0.9001 . ?
N2 C3 1.491(3) . ?
N2 H2C 0.9000 . ?
N2 H2D 0.9000 . ?
N3 C5 1.509(4) . ?
N3 H3C 0.9000 . ?
N3 H3D 0.9000 . ?
N4 C6 1.486(3) . ?
N4 C4 1.496(3) . ?
N4 C2 1.501(3) . ?
C3 C4 1.514(4) . ?
C3 H1A 0.9700 . ?
C3 H1B 0.9700 . ?
C4 H2A 0.9700 . ?
C4 H2B 0.9700 . ?
C1 C2 1.531(4) . ?
C1 H3A 0.9700 . ?
C1 H3B 0.9700 . ?
C2 H4A 0.9700 . ?
C2 H4B 0.9700 . ?
C5 C6 1.491(4) . ?
C5 H5A 0.9700 . ?
C5 H5B 0.9700 . ?
C6 H6A 0.9700 . ?
C6 H6B 0.9700 . ?
C7 C9 1.389(4) 3_684 ?
C7 C8 1.394(4) . ?
C8 C9 1.405(4) . ?
C9 C7 1.389(4) 3_684 ?
B1 C26 1.641(4) . ?
B1 C12 1.644(4) . ?
B1 C19 1.646(4) . ?
B1 C31 1.655(4) . ?
C10 C15 1.377(5) . ?
C10 C11 1.387(4) . ?
C10 H10A 0.9300 . ?
C11 C12 1.402(4) . ?
C11 H11A 0.9300 . ?
C12 C13 1.403(4) . ?
C13 C14 1.388(4) . ?
C13 H13A 0.9300 . ?
C14 C15 1.383(5) . ?
C14 H14A 0.9300 . ?
C15 H15A 0.9300 . ?
C16 C17 1.369(4) . ?
C16 C21 1.376(4) . ?
C16 H16A 0.9300 . ?
C17 C18 1.388(4) . ?
C17 H17A 0.9300 . ?
C18 C19 1.404(4) . ?
C18 H18A 0.9300 . ?
C19 C20 1.387(4) . ?
C20 C21 1.399(4) . ?
C20 H20A 0.9300 . ?
C21 H21A 0.9300 . ?
C22 C23 1.379(4) . ?
C22 C27 1.389(4) . ?
C22 H22A 0.9300 . ?
C23 C24 1.382(4) . ?
C23 H23A 0.9300 . ?
C24 C25 1.399(4) . ?
C24 H24A 0.9300 . ?
C25 C26 1.403(4) . ?
C25 H25A 0.9300 . ?
C26 C27 1.413(4) . ?
C27 H27A 0.9300 . ?
C28 C29 1.369(4) . ?
C28 C33 1.378(4) . ?
C28 H28A 0.9300 . ?
C29 C30 1.404(4) . ?
C29 H29A 0.9300 . ?
C30 C31 1.397(4) . ?
C30 H30A 0.9300 . ?
C31 C32 1.399(4) . ?
C32 C33 1.383(4) . ?
C32 H32A 0.9300 . ?
C33 H33A 0.9300 . ?
O100 C100 1.447(3) . ?
O100 H100 0.8500 . ?
C100 H10D 0.9600 . ?
C100 H10B 0.9600 . ?
C100 H10C 0.9600 . ?
